data_4086455
loop_
_publ_author_name
'Wiltse, Heather R.'
'Johnson, Alyssa N.'
'Durand, Raphael J.'
'Brennessel, William'
'Chin, Robert M.'

_publ_section_title
;
 Syntheses, Characterization, and Reactivity of Diruthenium Hydrido
 Complexes
;
_journal_issue 8
_journal_name_full Organometallics
_journal_page_first 1079
_journal_paper_doi 10.1021/acs.organomet.6b00067
_journal_volume 35
_journal_year 2016
_chemical_formula_moiety 'C56 H72 N6 Ru2, 2(C F3 O3 S), C2 H3 N'
_chemical_formula_sum 'C60 H75 F6 N7 O6 Ru2 S2'
_chemical_formula_weight 1370.53
_chemical_name_common unimc30
_space_group_crystal_system monoclinic
_space_group_IT_number 14
_space_group_name_Hall '-P 2yn'
_space_group_name_H-M_alt 'P 1 21/n 1'
_symmetry_space_group_name_Hall '-P 2yn'
_symmetry_space_group_name_H-M 'P 1 21/n 1'
_atom_sites_solution_hydrogens geom
_atom_sites_solution_primary direct
_atom_sites_solution_secondary difmap
_audit_creation_method SHELXL-2014/7
_cell_angle_alpha 90
_cell_angle_beta 103.0048(17)
_cell_angle_gamma 90
_cell_formula_units_Z 4
_cell_length_a 16.5443(15)
_cell_length_b 17.1285(15)
_cell_length_c 22.7127(19)
_cell_measurement_reflns_used 4028
_cell_measurement_temperature 173(2)
_cell_measurement_theta_max 35.37
_cell_measurement_theta_min 2.19
_cell_volume 6271.2(9)
_computing_cell_refinement 'SAINT (Bruker, 2014)'
_computing_data_collection 'APEX2 (Bruker, 2014)'
_computing_data_reduction 'SAINT (Bruker, 2014)'
_computing_molecular_graphics 'SHELXTL (Sheldrick, 2008)'
_computing_publication_material 'SHELXTL (Sheldrick, 2008)'
_computing_structure_refinement 'SHELXL-2014/7 (Sheldrick, 2015)'
_computing_structure_solution 'SIR2011 (Burla et al., 2012)'
_diffrn_ambient_temperature 173(2)
_diffrn_measured_fraction_theta_full 1.000
_diffrn_measured_fraction_theta_max 0.975
_diffrn_measurement_device_type 'Bruker SMART APEX II CCD platform'
_diffrn_measurement_method '\w scans'
_diffrn_radiation_type MoK\a
_diffrn_radiation_wavelength 0.71073
_diffrn_reflns_av_R_equivalents 0.0637
_diffrn_reflns_av_unetI/netI 0.0481
_diffrn_reflns_Laue_measured_fraction_full 1.000
_diffrn_reflns_Laue_measured_fraction_max 0.975
_diffrn_reflns_limit_h_max 28
_diffrn_reflns_limit_h_min -28
_diffrn_reflns_limit_k_max 29
_diffrn_reflns_limit_k_min -29
_diffrn_reflns_limit_l_max 39
_diffrn_reflns_limit_l_min -39
_diffrn_reflns_number 221378
_diffrn_reflns_point_group_measured_fraction_full 1.000
_diffrn_reflns_point_group_measured_fraction_max 0.975
_diffrn_reflns_theta_full 37.785
_diffrn_reflns_theta_max 38.670
_diffrn_reflns_theta_min 1.722
_diffrn_source 'fine-focus sealed tube'
_exptl_absorpt_coefficient_mu 0.620
_exptl_absorpt_correction_T_max 0.7476
_exptl_absorpt_correction_T_min 0.6696
_exptl_absorpt_correction_type multi-scan
_exptl_absorpt_process_details 'SADABS (Sheldrick, 2014)'
_exptl_crystal_colour red
_exptl_crystal_density_diffrn 1.452
_exptl_crystal_description plate
_exptl_crystal_F_000 2824
_exptl_crystal_size_max 0.32
_exptl_crystal_size_mid 0.26
_exptl_crystal_size_min 0.12
_refine_diff_density_max 0.790
_refine_diff_density_min -0.693
_refine_diff_density_rms 0.093
_refine_ls_extinction_method none
_refine_ls_goodness_of_fit_ref 1.011
_refine_ls_hydrogen_treatment constr
_refine_ls_matrix_type full
_refine_ls_number_parameters 828
_refine_ls_number_reflns 34762
_refine_ls_number_restraints 19
_refine_ls_restrained_S_all 1.011
_refine_ls_R_factor_all 0.0754
_refine_ls_R_factor_gt 0.0412
_refine_ls_shift/su_max 0.003
_refine_ls_shift/su_mean 0.000
_refine_ls_structure_factor_coef Fsqd
_refine_ls_weighting_details 'w=1/[\s^2^(Fo^2^)+(0.0399P)^2^+2.0965P] where P=(Fo^2^+2Fc^2^)/3'
_refine_ls_weighting_scheme calc
_refine_ls_wR_factor_gt 0.0858
_refine_ls_wR_factor_ref 0.0989
_reflns_Friedel_coverage 0.000
_reflns_number_gt 23759
_reflns_number_total 34762
_reflns_threshold_expression 'I > 2\s(I)'
_cod_data_source_file om6b00067_si_002.cif
_cod_data_source_block unimc30
_cod_depositor_comments 'Adding full bibliography for 4086455--4086457.cif.'
_cod_database_code 4086455
_shelx_shelxl_version_number 2014/7
_shelx_space_group_comment
; 
The symmetry employed for this shelxl refinement is uniquely defined 
by the following loop, which should always be used as a source of 
symmetry information in preference to the above space-group names. 
They are only intended as comments. 
;
_shelx_estimated_absorpt_t_min 0.826
_shelx_estimated_absorpt_t_max 0.929

loop_
_space_group_symop_operation_xyz
'x, y, z'
'-x+1/2, y+1/2, -z+1/2'
'-x, -y, -z'
'x-1/2, -y-1/2, z-1/2'

loop_
_atom_site_label
_atom_site_type_symbol
_atom_site_fract_x
_atom_site_fract_y
_atom_site_fract_z
_atom_site_U_iso_or_equiv
_atom_site_adp_type
_atom_site_occupancy
_atom_site_site_symmetry_order
_atom_site_calc_flag
_atom_site_refinement_flags_posn
_atom_site_refinement_flags_adp
_atom_site_refinement_flags_occupancy
_atom_site_disorder_assembly
_atom_site_disorder_group
Ru1 Ru 0.70390(2) 0.25030(2) 0.43259(2) 0.01781(2) Uani 1 1 d . . . . .
Ru2 Ru 0.93509(2) 0.17476(2) 0.34159(2) 0.01841(2) Uani 1 1 d . . . . .
N1 N 0.75553(8) 0.31873(7) 0.50823(5) 0.0226(2) Uani 1 1 d . . . . .
N2 N 0.62990(7) 0.35204(8) 0.42149(5) 0.0211(2) Uani 1 1 d . . . . .
N3 N 0.94767(7) 0.25534(7) 0.27340(6) 0.0204(2) Uani 1 1 d . . . . .
N4 N 1.06316(7) 0.19290(7) 0.35563(6) 0.0213(2) Uani 1 1 d . . . . .
N5 N 0.76686(8) 0.32287(7) 0.38600(6) 0.0222(2) Uani 1 1 d . . . . .
N6 N 0.94421(8) 0.26737(8) 0.40194(6) 0.0242(2) Uani 1 1 d . . . . .
C1 C 0.81483(11) 0.29483(10) 0.55529(7) 0.0301(3) Uani 1 1 d . . . . .
H1 H 0.8310 0.2415 0.5573 0.036 Uiso 1 1 calc R U . . .
C2 C 0.85349(11) 0.34457(11) 0.60112(7) 0.0310(3) Uani 1 1 d . . . . .
H2 H 0.8939 0.3246 0.6342 0.037 Uiso 1 1 calc R U . . .
C3 C 0.83354(10) 0.42334(10) 0.59901(6) 0.0246(3) Uani 1 1 d . . . . .
C4 C 0.76909(9) 0.44713(9) 0.55115(7) 0.0239(3) Uani 1 1 d . . . . .
H4 H 0.7519 0.5002 0.5484 0.029 Uiso 1 1 calc R U . . .
C5 C 0.73011(9) 0.39427(9) 0.50782(6) 0.0211(2) Uani 1 1 d . . . . .
C6 C 0.65792(9) 0.41272(9) 0.45867(6) 0.0209(2) Uani 1 1 d . . . . .
C7 C 0.61896(9) 0.48514(9) 0.45152(7) 0.0241(3) Uani 1 1 d . . . . .
H7 H 0.6402 0.5263 0.4786 0.029 Uiso 1 1 calc R U . . .
C8 C 0.54929(9) 0.49817(9) 0.40516(7) 0.0231(3) Uani 1 1 d . . . . .
C9 C 0.52399(10) 0.43618(10) 0.36562(7) 0.0272(3) Uani 1 1 d . . . . .
H9 H 0.4783 0.4425 0.3322 0.033 Uiso 1 1 calc R U . . .
C10 C 0.56525(9) 0.36539(10) 0.37488(7) 0.0261(3) Uani 1 1 d . . . . .
H10 H 0.5470 0.3243 0.3470 0.031 Uiso 1 1 calc R U . . .
C11 C 0.87681(10) 0.48187(11) 0.64609(7) 0.0309(3) Uani 1 1 d . . . . .
C12 C 0.95405(13) 0.44755(16) 0.68768(11) 0.0583(7) Uani 1 1 d . . . . .
H12A H 0.9379 0.4046 0.7111 0.088 Uiso 1 1 calc R U . . .
H12B H 0.9821 0.4881 0.7153 0.088 Uiso 1 1 calc R U . . .
H12C H 0.9917 0.4279 0.6634 0.088 Uiso 1 1 calc R U . . .
C13 C 0.9024(2) 0.55387(18) 0.61473(12) 0.0825(11) Uani 1 1 d . . . . .
H13A H 0.8527 0.5801 0.5916 0.124 Uiso 1 1 calc R U . . .
H13B H 0.9374 0.5378 0.5874 0.124 Uiso 1 1 calc R U . . .
H13C H 0.9334 0.5898 0.6452 0.124 Uiso 1 1 calc R U . . .
C14 C 0.81645(14) 0.50660(16) 0.68436(10) 0.0551(7) Uani 1 1 d . . . . .
H14A H 0.7999 0.4608 0.7046 0.083 Uiso 1 1 calc R U . . .
H14B H 0.7672 0.5303 0.6583 0.083 Uiso 1 1 calc R U . . .
H14C H 0.8434 0.5446 0.7147 0.083 Uiso 1 1 calc R U . . .
C15 C 0.50254(10) 0.57583(10) 0.39700(7) 0.0282(3) Uani 1 1 d . . . . .
C16 C 0.52218(14) 0.62457(12) 0.45513(9) 0.0417(4) Uani 1 1 d . . . . .
H16A H 0.5133 0.5928 0.4890 0.063 Uiso 1 1 calc R U . . .
H16B H 0.4857 0.6703 0.4503 0.063 Uiso 1 1 calc R U . . .
H16C H 0.5801 0.6418 0.4632 0.063 Uiso 1 1 calc R U . . .
C17 C 0.52658(18) 0.62079(14) 0.34578(11) 0.0583(7) Uani 1 1 d . . . . .
H17A H 0.5097 0.5911 0.3081 0.087 Uiso 1 1 calc R U . . .
H17B H 0.5868 0.6286 0.3550 0.087 Uiso 1 1 calc R U . . .
H17C H 0.4987 0.6716 0.3412 0.087 Uiso 1 1 calc R U . . .
C18 C 0.40862(12) 0.55997(14) 0.38187(12) 0.0500(5) Uani 1 1 d . . . . .
H18A H 0.3928 0.5337 0.3426 0.075 Uiso 1 1 calc R U . . .
H18B H 0.3786 0.6095 0.3802 0.075 Uiso 1 1 calc R U . . .
H18C H 0.3946 0.5266 0.4132 0.075 Uiso 1 1 calc R U . . .
C19 C 0.88488(9) 0.28576(10) 0.23163(7) 0.0256(3) Uani 1 1 d . . . . .
H19 H 0.8297 0.2740 0.2344 0.031 Uiso 1 1 calc R U . . .
C20 C 0.89625(10) 0.33324(10) 0.18480(7) 0.0258(3) Uani 1 1 d . . . . .
H20 H 0.8495 0.3533 0.1567 0.031 Uiso 1 1 calc R U . . .
C21 C 0.97606(9) 0.35166(9) 0.17869(6) 0.0220(3) Uani 1 1 d . . . . .
C22 C 1.04147(9) 0.32076(9) 0.22244(6) 0.0214(2) Uani 1 1 d . . . . .
H22 H 1.0971 0.3323 0.2208 0.026 Uiso 1 1 calc R U . . .
C23 C 1.02606(8) 0.27326(8) 0.26840(6) 0.0189(2) Uani 1 1 d . . . . .
C24 C 1.09182(9) 0.23830(8) 0.31563(6) 0.0199(2) Uani 1 1 d . . . . .
C25 C 1.17619(9) 0.25084(9) 0.32098(7) 0.0247(3) Uani 1 1 d . . . . .
H25 H 1.1945 0.2823 0.2921 0.030 Uiso 1 1 calc R U . . .
C26 C 1.23429(9) 0.21745(10) 0.36869(8) 0.0278(3) Uani 1 1 d . . . . .
C27 C 1.20347(10) 0.17305(11) 0.40983(8) 0.0307(3) Uani 1 1 d . . . . .
H27 H 1.2406 0.1500 0.4433 0.037 Uiso 1 1 calc R U . . .
C28 C 1.11891(9) 0.16223(10) 0.40227(7) 0.0271(3) Uani 1 1 d . . . . .
H28 H 1.0994 0.1319 0.4312 0.033 Uiso 1 1 calc R U . . .
C29 C 0.99309(10) 0.40144(10) 0.12663(7) 0.0263(3) Uani 1 1 d . . . . .
C30 C 0.91238(13) 0.42706(14) 0.08284(9) 0.0435(5) Uani 1 1 d . . . . .
H30A H 0.8794 0.4589 0.1046 0.065 Uiso 1 1 calc R U . . .
H30B H 0.8805 0.3808 0.0661 0.065 Uiso 1 1 calc R U . . .
H30C H 0.9258 0.4578 0.0499 0.065 Uiso 1 1 calc R U . . .
C31 C 1.04064(13) 0.47567(11) 0.15200(8) 0.0364(4) Uani 1 1 d . . . . .
H31A H 1.0068 0.5066 0.1737 0.055 Uiso 1 1 calc R U . . .
H31B H 1.0526 0.5066 0.1187 0.055 Uiso 1 1 calc R U . . .
H31C H 1.0928 0.4611 0.1798 0.055 Uiso 1 1 calc R U . . .
C32 C 1.04617(15) 0.35471(13) 0.09233(9) 0.0449(5) Uani 1 1 d . . . . .
H32A H 1.0586 0.3868 0.0598 0.067 Uiso 1 1 calc R U . . .
H32B H 1.0159 0.3078 0.0751 0.067 Uiso 1 1 calc R U . . .
H32C H 1.0981 0.3394 0.1201 0.067 Uiso 1 1 calc R U . . .
C33 C 1.32676(10) 0.23255(13) 0.37468(10) 0.0390(4) Uani 1 1 d . . . . .
C34 C 1.34176(12) 0.32103(14) 0.37975(10) 0.0460(5) Uani 1 1 d . . . . .
H34A H 1.3209 0.3415 0.4138 0.069 Uiso 1 1 calc R U . . .
H34B H 1.3126 0.3464 0.3423 0.069 Uiso 1 1 calc R U . . .
H34C H 1.4013 0.3316 0.3863 0.069 Uiso 1 1 calc R U . . .
C35 C 1.35206(13) 0.20067(16) 0.31811(12) 0.0535(6) Uani 1 1 d . . . . .
H35A H 1.4103 0.2137 0.3200 0.080 Uiso 1 1 calc R U . . .
H35B H 1.3170 0.2242 0.2819 0.080 Uiso 1 1 calc R U . . .
H35C H 1.3451 0.1438 0.3164 0.080 Uiso 1 1 calc R U . . .
C36 C 1.37962(12) 0.19331(18) 0.43115(13) 0.0653(8) Uani 1 1 d . . . . .
H36A H 1.3626 0.2126 0.4672 0.098 Uiso 1 1 calc R U . . .
H36B H 1.4383 0.2057 0.4342 0.098 Uiso 1 1 calc R U . . .
H36C H 1.3717 0.1366 0.4281 0.098 Uiso 1 1 calc R U . . .
C37 C 0.79009(11) 0.37039(10) 0.35917(7) 0.0285(3) Uani 1 1 d . . . . .
C38 C 0.82051(17) 0.43039(13) 0.32426(10) 0.0524(6) Uani 1 1 d . . . . .
H38A H 0.7946 0.4238 0.2813 0.079 Uiso 1 1 calc R U . . .
H38B H 0.8809 0.4258 0.3303 0.079 Uiso 1 1 calc R U . . .
H38C H 0.8065 0.4820 0.3377 0.079 Uiso 1 1 calc R U . . .
C39 C 0.95344(10) 0.31681(10) 0.43660(8) 0.0281(3) Uani 1 1 d . . . . .
C40 C 0.95972(13) 0.38006(12) 0.48042(9) 0.0409(4) Uani 1 1 d . . . . .
H40A H 1.0137 0.4057 0.4853 0.061 Uiso 1 1 calc R U . . .
H40B H 0.9542 0.3588 0.5194 0.061 Uiso 1 1 calc R U . . .
H40C H 0.9154 0.4181 0.4660 0.061 Uiso 1 1 calc R U . . .
C51 C 0.69800(8) 0.14571(8) 0.37658(6) 0.0185(2) Uani 1 1 d . . . . .
C52 C 0.75250(9) 0.13014(8) 0.43453(6) 0.0190(2) Uani 1 1 d . . . . .
C53 C 0.70365(9) 0.14065(9) 0.47890(7) 0.0232(3) Uani 1 1 d . . . . .
H53 H 0.7234 0.1349 0.5213 0.028 Uiso 1 1 calc R U . . .
C54 C 0.62099(10) 0.16103(9) 0.44928(7) 0.0253(3) Uani 1 1 d . . . . .
H54 H 0.5762 0.1707 0.4682 0.030 Uiso 1 1 calc R U . . .
C55 C 0.61787(9) 0.16419(9) 0.38547(7) 0.0223(3) Uani 1 1 d . . . . .
H55 H 0.5705 0.1765 0.3546 0.027 Uiso 1 1 calc R U . . .
C56 C 0.86381(8) 0.09082(8) 0.38398(6) 0.0191(2) Uani 1 1 d . . . . .
C57 C 0.81245(8) 0.11495(8) 0.32681(6) 0.0188(2) Uani 1 1 d . . . . .
C58 C 0.85659(9) 0.09408(9) 0.28127(7) 0.0235(3) Uani 1 1 d . . . . .
H58 H 0.8380 0.1036 0.2392 0.028 Uiso 1 1 calc R U . . .
C59 C 0.93249(10) 0.05697(9) 0.30932(7) 0.0258(3) Uani 1 1 d . . . . .
H59 H 0.9727 0.0367 0.2894 0.031 Uiso 1 1 calc R U . . .
C60 C 0.93704(9) 0.05580(9) 0.37344(7) 0.0232(3) Uani 1 1 d . . . . .
H60 H 0.9814 0.0352 0.4035 0.028 Uiso 1 1 calc R U . . .
C61 C 0.72070(8) 0.13356(8) 0.31616(6) 0.0193(2) Uani 1 1 d . . . . .
C62 C 0.69355(10) 0.20136(10) 0.27235(7) 0.0257(3) Uani 1 1 d . . . . .
H62A H 0.7244 0.2485 0.2882 0.039 Uiso 1 1 calc R U . . .
H62B H 0.6340 0.2107 0.2678 0.039 Uiso 1 1 calc R U . . .
H62C H 0.7048 0.1884 0.2329 0.039 Uiso 1 1 calc R U . . .
C63 C 0.67368(10) 0.05947(10) 0.28777(8) 0.0288(3) Uani 1 1 d . . . . .
H63A H 0.6936 0.0141 0.3132 0.043 Uiso 1 1 calc R U . . .
H63B H 0.6836 0.0513 0.2473 0.043 Uiso 1 1 calc R U . . .
H63C H 0.6141 0.0663 0.2849 0.043 Uiso 1 1 calc R U . . .
C64 C 0.83592(9) 0.08982(9) 0.44331(6) 0.0204(2) Uani 1 1 d . . . . .
C65 C 0.90152(10) 0.12368(11) 0.49588(7) 0.0278(3) Uani 1 1 d . . . . .
H65A H 0.9077 0.1797 0.4895 0.042 Uiso 1 1 calc R U . . .
H65B H 0.9547 0.0975 0.4979 0.042 Uiso 1 1 calc R U . . .
H65C H 0.8840 0.1154 0.5339 0.042 Uiso 1 1 calc R U . . .
C66 C 0.82194(11) 0.00297(9) 0.45750(8) 0.0286(3) Uani 1 1 d . . . . .
H66A H 0.7810 -0.0200 0.4240 0.043 Uiso 1 1 calc R U . . .
H66B H 0.8015 -0.0005 0.4947 0.043 Uiso 1 1 calc R U . . .
H66C H 0.8745 -0.0255 0.4628 0.043 Uiso 1 1 calc R U . . .
S1 S 0.81906(3) 0.12158(3) 0.69506(2) 0.03407(9) Uani 1 1 d . . . . .
O1 O 0.74471(10) 0.13475(10) 0.71607(8) 0.0524(4) Uani 1 1 d . . . . .
O2 O 0.89332(11) 0.11698(14) 0.74171(8) 0.0740(6) Uani 1 1 d . . . . .
O3 O 0.82751(14) 0.16478(11) 0.64373(9) 0.0706(6) Uani 1 1 d . . . . .
C67 C 0.80814(15) 0.02307(14) 0.66570(12) 0.0511(5) Uani 1 1 d . . . . .
F1 F 0.87214(10) 0.00407(10) 0.64194(9) 0.0762(5) Uani 1 1 d . . . . .
F2 F 0.74099(10) 0.01483(12) 0.62150(10) 0.0901(6) Uani 1 1 d . . . . .
F3 F 0.80247(18) -0.02924(11) 0.70603(11) 0.1222(9) Uani 1 1 d . . . . .
O4 O 0.7498(4) 0.1087(6) 0.13782(18) 0.0612(13) Uani 0.695(2) 1 d D . P A 1
S2 S 0.67502(6) 0.11659(5) 0.09156(3) 0.0385(2) Uani 0.695(2) 1 d D . P A 1
O5 O 0.6504(8) 0.0525(4) 0.0538(3) 0.0561(11) Uani 0.695(2) 1 d D . P A 1
O6 O 0.60649(19) 0.1476(2) 0.11298(13) 0.0637(8) Uani 0.695(2) 1 d D . P A 1
C68 C 0.6992(2) 0.1936(2) 0.04375(15) 0.0476(8) Uani 0.695(2) 1 d D . P A 1
F4 F 0.6336(2) 0.2134(2) 0.00081(15) 0.0763(11) Uani 0.695(2) 1 d D . P A 1
F5 F 0.7251(5) 0.2577(4) 0.0729(3) 0.101(2) Uani 0.695(2) 1 d D . P A 1
F6 F 0.7583(2) 0.1727(3) 0.01614(16) 0.0966(13) Uani 0.695(2) 1 d D . P A 1
O4' O 0.7609(11) 0.1001(15) 0.1267(5) 0.0612(13) Uani 0.305(2) 1 d D . P A 5
S2' S 0.71026(11) 0.11359(10) 0.06929(8) 0.0378(5) Uani 0.305(2) 1 d D . P A 5
O5' O 0.6490(19) 0.0607(11) 0.0440(9) 0.0561(11) Uani 0.305(2) 1 d D . P A 5
O6' O 0.7564(5) 0.1279(5) 0.0239(3) 0.0546(17) Uani 0.305(2) 1 d D . P A 5
C68' C 0.6609(5) 0.2077(4) 0.0729(3) 0.052(2) Uani 0.305(2) 1 d D . P A 5
F4' F 0.6135(5) 0.2283(4) 0.0226(3) 0.0595(18) Uani 0.305(2) 1 d D . P A 5
F5' F 0.7152(9) 0.2627(7) 0.0920(7) 0.088(5) Uani 0.305(2) 1 d D . P A 5
F6' F 0.6109(5) 0.2037(5) 0.1121(3) 0.090(2) Uani 0.305(2) 1 d D . P A 5
N7 N 0.69507(13) 0.38082(14) 0.18893(12) 0.0674(6) Uani 1 1 d . . . . .
C69 C 0.62869(15) 0.36085(16) 0.17604(13) 0.0579(7) Uani 1 1 d . . . . .
C70 C 0.54296(18) 0.3341(2) 0.15851(19) 0.1022(14) Uani 1 1 d . . . . .
H70A H 0.5143 0.3463 0.1908 0.153 Uiso 1 1 calc R U . . .
H70B H 0.5420 0.2776 0.1518 0.153 Uiso 1 1 calc R U . . .
H70C H 0.5149 0.3605 0.1212 0.153 Uiso 1 1 calc R U . . .

loop_
_atom_site_aniso_label
_atom_site_aniso_U_11
_atom_site_aniso_U_22
_atom_site_aniso_U_33
_atom_site_aniso_U_23
_atom_site_aniso_U_13
_atom_site_aniso_U_12
Ru1 0.01925(5) 0.01876(5) 0.01552(4) -0.00003(4) 0.00413(3) 0.00029(4)
Ru2 0.01714(4) 0.02053(5) 0.01835(5) 0.00001(4) 0.00566(3) -0.00054(4)
N1 0.0273(6) 0.0223(6) 0.0168(5) -0.0004(4) 0.0020(4) 0.0025(5)
N2 0.0203(5) 0.0220(6) 0.0203(5) -0.0010(4) 0.0031(4) 0.0008(4)
N3 0.0181(5) 0.0226(6) 0.0210(5) 0.0006(4) 0.0050(4) -0.0004(4)
N4 0.0188(5) 0.0230(6) 0.0225(5) 0.0016(4) 0.0057(4) 0.0004(4)
N5 0.0235(5) 0.0213(6) 0.0213(5) -0.0003(4) 0.0041(4) 0.0000(4)
N6 0.0209(5) 0.0270(6) 0.0258(6) -0.0008(5) 0.0074(5) -0.0032(5)
C1 0.0391(9) 0.0263(8) 0.0208(7) 0.0012(6) -0.0016(6) 0.0075(6)
C2 0.0378(9) 0.0334(9) 0.0176(6) -0.0003(6) -0.0027(6) 0.0048(7)
C3 0.0257(7) 0.0311(8) 0.0166(6) -0.0037(5) 0.0037(5) 0.0007(6)
C4 0.0252(6) 0.0240(7) 0.0215(6) -0.0040(5) 0.0031(5) 0.0027(5)
C5 0.0221(6) 0.0232(7) 0.0171(6) -0.0009(5) 0.0025(5) 0.0028(5)
C6 0.0221(6) 0.0211(6) 0.0190(6) -0.0007(5) 0.0036(5) 0.0019(5)
C7 0.0247(6) 0.0235(7) 0.0231(6) -0.0018(5) 0.0031(5) 0.0023(5)
C8 0.0216(6) 0.0241(7) 0.0240(7) 0.0028(5) 0.0057(5) 0.0024(5)
C9 0.0227(6) 0.0286(8) 0.0266(7) 0.0021(6) -0.0021(5) 0.0013(6)
C10 0.0234(6) 0.0259(7) 0.0260(7) -0.0027(6) -0.0008(5) -0.0005(5)
C11 0.0282(7) 0.0372(9) 0.0241(7) -0.0082(6) -0.0010(6) 0.0005(6)
C12 0.0383(11) 0.0710(17) 0.0532(13) -0.0319(12) -0.0162(9) 0.0126(11)
C13 0.122(3) 0.0709(19) 0.0448(14) -0.0062(13) -0.0024(15) -0.0604(19)
C14 0.0411(11) 0.0766(17) 0.0440(12) -0.0340(12) 0.0016(9) 0.0080(11)
C15 0.0285(7) 0.0278(8) 0.0277(7) 0.0051(6) 0.0051(6) 0.0086(6)
C16 0.0489(11) 0.0292(9) 0.0439(11) -0.0017(8) 0.0042(9) 0.0135(8)
C17 0.0841(18) 0.0461(13) 0.0557(14) 0.0290(11) 0.0392(13) 0.0284(12)
C18 0.0288(9) 0.0536(13) 0.0649(15) -0.0068(11) 0.0046(9) 0.0125(9)
C19 0.0188(6) 0.0317(8) 0.0257(7) 0.0035(6) 0.0039(5) 0.0004(5)
C20 0.0235(6) 0.0296(8) 0.0227(6) 0.0042(6) 0.0020(5) 0.0011(6)
C21 0.0266(6) 0.0216(6) 0.0179(6) -0.0005(5) 0.0052(5) -0.0011(5)
C22 0.0213(6) 0.0237(7) 0.0198(6) -0.0012(5) 0.0062(5) -0.0021(5)
C23 0.0183(5) 0.0197(6) 0.0189(6) -0.0013(5) 0.0044(4) -0.0004(4)
C24 0.0185(5) 0.0205(6) 0.0213(6) 0.0006(5) 0.0057(5) 0.0004(4)
C25 0.0191(6) 0.0270(7) 0.0287(7) 0.0038(6) 0.0070(5) 0.0006(5)
C26 0.0179(6) 0.0306(8) 0.0345(8) 0.0054(6) 0.0050(6) 0.0027(5)
C27 0.0229(7) 0.0353(9) 0.0319(8) 0.0098(7) 0.0021(6) 0.0038(6)
C28 0.0225(6) 0.0310(8) 0.0271(7) 0.0079(6) 0.0041(5) 0.0006(6)
C29 0.0336(8) 0.0273(7) 0.0184(6) 0.0015(5) 0.0067(5) -0.0020(6)
C30 0.0414(10) 0.0557(13) 0.0290(9) 0.0149(8) -0.0012(7) -0.0035(9)
C31 0.0493(10) 0.0309(9) 0.0293(8) 0.0007(7) 0.0097(7) -0.0108(8)
C32 0.0697(14) 0.0414(11) 0.0320(9) 0.0003(8) 0.0291(10) 0.0064(10)
C33 0.0162(6) 0.0516(12) 0.0481(11) 0.0146(9) 0.0048(7) 0.0026(7)
C34 0.0267(8) 0.0587(14) 0.0500(12) 0.0073(10) 0.0032(8) -0.0125(8)
C35 0.0294(9) 0.0618(15) 0.0752(17) 0.0102(12) 0.0240(10) 0.0116(9)
C36 0.0203(8) 0.095(2) 0.0747(17) 0.0394(15) -0.0024(9) 0.0056(10)
C37 0.0359(8) 0.0249(7) 0.0250(7) -0.0006(6) 0.0071(6) -0.0054(6)
C38 0.0889(18) 0.0339(10) 0.0406(11) 0.0043(8) 0.0272(11) -0.0200(11)
C39 0.0242(7) 0.0309(8) 0.0301(8) -0.0041(6) 0.0079(6) -0.0046(6)
C40 0.0394(10) 0.0430(11) 0.0420(10) -0.0212(8) 0.0129(8) -0.0106(8)
C51 0.0188(5) 0.0183(6) 0.0187(6) -0.0010(4) 0.0048(4) -0.0033(4)
C52 0.0219(6) 0.0173(6) 0.0187(6) 0.0014(4) 0.0061(5) -0.0012(5)
C53 0.0273(7) 0.0225(7) 0.0224(6) 0.0045(5) 0.0112(5) 0.0002(5)
C54 0.0240(6) 0.0265(7) 0.0291(7) 0.0022(6) 0.0136(6) -0.0013(5)
C55 0.0176(6) 0.0224(7) 0.0273(7) -0.0004(5) 0.0059(5) -0.0031(5)
C56 0.0205(6) 0.0179(6) 0.0197(6) 0.0000(5) 0.0060(5) -0.0015(5)
C57 0.0201(6) 0.0184(6) 0.0182(6) -0.0020(4) 0.0052(4) -0.0026(4)
C58 0.0262(7) 0.0250(7) 0.0208(6) -0.0048(5) 0.0083(5) -0.0033(5)
C59 0.0272(7) 0.0241(7) 0.0292(7) -0.0044(6) 0.0131(6) 0.0005(5)
C60 0.0217(6) 0.0217(7) 0.0273(7) 0.0012(5) 0.0074(5) 0.0023(5)
C61 0.0191(6) 0.0218(6) 0.0169(5) -0.0028(5) 0.0039(4) -0.0030(5)
C62 0.0263(7) 0.0313(8) 0.0184(6) 0.0022(5) 0.0026(5) 0.0019(6)
C63 0.0266(7) 0.0307(8) 0.0287(7) -0.0111(6) 0.0052(6) -0.0086(6)
C64 0.0221(6) 0.0213(6) 0.0184(6) 0.0026(5) 0.0059(5) 0.0009(5)
C65 0.0248(7) 0.0367(9) 0.0203(6) 0.0000(6) 0.0016(5) 0.0007(6)
C66 0.0326(8) 0.0234(7) 0.0323(8) 0.0082(6) 0.0125(6) 0.0040(6)
S1 0.0357(2) 0.0387(2) 0.0301(2) 0.00382(17) 0.01218(17) 0.00530(18)
O1 0.0431(8) 0.0591(10) 0.0618(10) -0.0136(8) 0.0259(7) 0.0057(7)
O2 0.0501(10) 0.1112(18) 0.0521(10) -0.0211(11) -0.0062(8) 0.0186(11)
O3 0.1103(17) 0.0523(11) 0.0585(11) 0.0229(9) 0.0389(11) 0.0062(10)
C67 0.0537(13) 0.0439(12) 0.0622(15) 0.0028(11) 0.0269(12) 0.0088(10)
F1 0.0597(9) 0.0708(11) 0.1067(13) -0.0286(10) 0.0365(9) 0.0169(8)
F2 0.0567(10) 0.0926(14) 0.1177(16) -0.0555(12) 0.0129(10) -0.0044(9)
F3 0.213(3) 0.0457(10) 0.1355(19) 0.0256(11) 0.0977(19) 0.0065(13)
O4 0.056(2) 0.089(3) 0.0292(19) 0.009(2) -0.0104(17) -0.0009(17)
S2 0.0434(4) 0.0459(4) 0.0230(3) 0.0040(3) 0.0009(3) -0.0045(3)
O5 0.0786(13) 0.0401(19) 0.039(3) 0.0082(15) -0.009(2) -0.0046(17)
O6 0.0589(16) 0.087(2) 0.0526(15) -0.0036(17) 0.0278(13) -0.0088(17)
C68 0.0420(16) 0.054(2) 0.0463(18) 0.0077(15) 0.0080(14) -0.0082(14)
F4 0.0570(17) 0.089(3) 0.074(2) 0.052(2) -0.0058(15) -0.0087(16)
F5 0.132(4) 0.068(3) 0.099(4) -0.006(2) 0.016(3) -0.053(3)
F6 0.0654(17) 0.157(4) 0.080(2) 0.044(2) 0.0434(15) 0.013(2)
O4' 0.056(2) 0.089(3) 0.0292(19) 0.009(2) -0.0104(17) -0.0009(17)
S2' 0.0343(8) 0.0454(10) 0.0312(8) 0.0035(6) 0.0019(7) 0.0055(6)
O5' 0.0786(13) 0.0401(19) 0.039(3) 0.0082(15) -0.009(2) -0.0046(17)
O6' 0.050(3) 0.078(5) 0.041(3) -0.004(3) 0.020(3) 0.014(4)
C68' 0.057(5) 0.051(5) 0.043(4) -0.008(3) -0.002(4) 0.010(4)
F4' 0.077(5) 0.044(3) 0.057(4) 0.014(3) 0.015(3) 0.018(3)
F5' 0.083(6) 0.049(5) 0.114(11) -0.037(6) -0.012(7) -0.007(4)
F6' 0.101(5) 0.106(6) 0.075(4) -0.004(4) 0.047(4) 0.036(5)
N7 0.0441(11) 0.0522(13) 0.1006(19) 0.0114(12) 0.0054(12) 0.0043(10)
C69 0.0420(12) 0.0530(14) 0.0745(17) 0.0274(13) 0.0045(11) 0.0086(10)
C70 0.0417(14) 0.122(3) 0.130(3) 0.054(3) -0.0079(17) -0.0100(17)

loop_
_atom_type_symbol
_atom_type_description
_atom_type_scat_dispersion_real
_atom_type_scat_dispersion_imag
_atom_type_scat_source
C C 0.0033 0.0016 'International Tables Vol C Tables 4.2.6.8 and 6.1.1.4'
H H 0.0000 0.0000 'International Tables Vol C Tables 4.2.6.8 and 6.1.1.4'
N N 0.0061 0.0033 'International Tables Vol C Tables 4.2.6.8 and 6.1.1.4'
O O 0.0106 0.0060 'International Tables Vol C Tables 4.2.6.8 and 6.1.1.4'
F F 0.0171 0.0103 'International Tables Vol C Tables 4.2.6.8 and 6.1.1.4'
S S 0.1246 0.1234 'International Tables Vol C Tables 4.2.6.8 and 6.1.1.4'
Ru Ru -1.2594 0.8363 'International Tables Vol C Tables 4.2.6.8 and 6.1.1.4'

loop_
_geom_angle_atom_site_label_1
_geom_angle_atom_site_label_2
_geom_angle_atom_site_label_3
_geom_angle
N5 Ru1 N1 85.63(5)
N5 Ru1 N2 77.73(5)
N1 Ru1 N2 75.81(5)
N5 Ru1 C54 159.79(6)
N1 Ru1 C54 114.38(6)
N2 Ru1 C54 103.46(6)
N5 Ru1 C53 146.50(5)
N1 Ru1 C53 97.62(5)
N2 Ru1 C53 135.50(5)
C54 Ru1 C53 38.73(6)
N5 Ru1 C55 120.70(5)
N1 Ru1 C55 152.85(5)
N2 Ru1 C55 101.81(5)
C54 Ru1 C55 39.09(6)
C53 Ru1 C55 64.70(6)
N5 Ru1 C51 99.04(5)
N1 Ru1 C51 153.06(5)
N2 Ru1 C51 131.13(5)
C54 Ru1 C51 64.66(5)
C53 Ru1 C51 64.20(6)
C55 Ru1 C51 38.16(5)
N5 Ru1 C52 110.42(5)
N1 Ru1 C52 115.20(5)
N2 Ru1 C52 166.14(5)
C54 Ru1 C52 64.91(5)
C53 Ru1 C52 38.49(5)
C55 Ru1 C52 64.49(5)
C51 Ru1 C52 38.35(5)
N6 Ru2 N4 82.27(5)
N6 Ru2 N3 88.88(5)
N4 Ru2 N3 75.65(5)
N6 Ru2 C59 159.42(6)
N4 Ru2 C59 97.67(5)
N3 Ru2 C59 111.15(5)
N6 Ru2 C60 120.36(6)
N4 Ru2 C60 98.67(5)
N3 Ru2 C60 149.60(5)
C59 Ru2 C60 39.13(6)
N6 Ru2 C58 148.16(5)
N4 Ru2 C58 129.38(5)
N3 Ru2 C58 95.56(5)
C59 Ru2 C58 38.61(6)
C60 Ru2 C58 64.58(6)
N6 Ru2 C56 100.11(5)
N4 Ru2 C56 130.57(5)
N3 Ru2 C56 152.97(5)
C59 Ru2 C56 64.25(5)
C60 Ru2 C56 37.87(5)
C58 Ru2 C56 63.73(5)
N6 Ru2 C57 112.23(5)
N4 Ru2 C57 161.17(5)
N3 Ru2 C57 115.14(5)
C59 Ru2 C57 64.44(5)
C60 Ru2 C57 64.00(5)
C58 Ru2 C57 38.22(5)
C56 Ru2 C57 37.91(5)
C1 N1 C5 117.72(13)
C1 N1 Ru1 124.91(11)
C5 N1 Ru1 117.26(9)
C10 N2 C6 117.43(13)
C10 N2 Ru1 124.86(10)
C6 N2 Ru1 116.82(9)
C19 N3 C23 116.93(12)
C19 N3 Ru2 125.50(10)
C23 N3 Ru2 117.36(9)
C28 N4 C24 117.98(12)
C28 N4 Ru2 123.57(10)
C24 N4 Ru2 118.44(10)
C37 N5 Ru1 168.58(14)
C39 N6 Ru2 176.25(14)
N1 C1 C2 122.83(16)
N1 C1 H1 118.6
C2 C1 H1 118.6
C1 C2 C3 120.40(15)
C1 C2 H2 119.8
C3 C2 H2 119.8
C2 C3 C4 116.31(14)
C2 C3 C11 123.07(14)
C4 C3 C11 120.60(15)
C5 C4 C3 120.83(14)
C5 C4 H4 119.6
C3 C4 H4 119.6
N1 C5 C4 121.55(13)
N1 C5 C6 113.95(12)
C4 C5 C6 124.49(13)
N2 C6 C7 121.83(13)
N2 C6 C5 114.41(13)
C7 C6 C5 123.72(13)
C6 C7 C8 120.94(14)
C6 C7 H7 119.5
C8 C7 H7 119.5
C9 C8 C7 116.27(14)
C9 C8 C15 120.98(14)
C7 C8 C15 122.75(14)
C10 C9 C8 120.22(14)
C10 C9 H9 119.9
C8 C9 H9 119.9
N2 C10 C9 123.14(15)
N2 C10 H10 118.4
C9 C10 H10 118.4
C3 C11 C14 108.59(15)
C3 C11 C12 112.16(16)
C14 C11 C12 108.60(17)
C3 C11 C13 109.84(15)
C14 C11 C13 109.1(2)
C12 C11 C13 108.5(2)
C11 C12 H12A 109.5
C11 C12 H12B 109.5
H12A C12 H12B 109.5
C11 C12 H12C 109.5
H12A C12 H12C 109.5
H12B C12 H12C 109.5
C11 C13 H13A 109.5
C11 C13 H13B 109.5
H13A C13 H13B 109.5
C11 C13 H13C 109.5
H13A C13 H13C 109.5
H13B C13 H13C 109.5
C11 C14 H14A 109.5
C11 C14 H14B 109.5
H14A C14 H14B 109.5
C11 C14 H14C 109.5
H14A C14 H14C 109.5
H14B C14 H14C 109.5
C17 C15 C8 108.73(14)
C17 C15 C16 109.98(18)
C8 C15 C16 111.45(13)
C17 C15 C18 110.09(18)
C8 C15 C18 109.36(15)
C16 C15 C18 107.22(16)
C15 C16 H16A 109.5
C15 C16 H16B 109.5
H16A C16 H16B 109.5
C15 C16 H16C 109.5
H16A C16 H16C 109.5
H16B C16 H16C 109.5
C15 C17 H17A 109.5
C15 C17 H17B 109.5
H17A C17 H17B 109.5
C15 C17 H17C 109.5
H17A C17 H17C 109.5
H17B C17 H17C 109.5
C15 C18 H18A 109.5
C15 C18 H18B 109.5
H18A C18 H18B 109.5
C15 C18 H18C 109.5
H18A C18 H18C 109.5
H18B C18 H18C 109.5
N3 C19 C20 123.56(14)
N3 C19 H19 118.2
C20 C19 H19 118.2
C19 C20 C21 120.29(14)
C19 C20 H20 119.9
C21 C20 H20 119.9
C20 C21 C22 116.25(13)
C20 C21 C29 122.99(14)
C22 C21 C29 120.74(13)
C23 C22 C21 120.76(13)
C23 C22 H22 119.6
C21 C22 H22 119.6
N3 C23 C22 122.20(13)
N3 C23 C24 114.15(12)
C22 C23 C24 123.65(12)
N4 C24 C25 121.61(13)
N4 C24 C23 114.06(12)
C25 C24 C23 124.31(13)
C24 C25 C26 120.39(14)
C24 C25 H25 119.8
C26 C25 H25 119.8
C27 C26 C25 116.94(14)
C27 C26 C33 123.05(15)
C25 C26 C33 119.98(15)
C28 C27 C26 120.30(15)
C28 C27 H27 119.8
C26 C27 H27 119.8
N4 C28 C27 122.72(15)
N4 C28 H28 118.6
C27 C28 H28 118.6
C32 C29 C21 109.19(14)
C32 C29 C31 108.70(16)
C21 C29 C31 109.74(13)
C32 C29 C30 109.58(16)
C21 C29 C30 111.93(14)
C31 C29 C30 107.63(16)
C29 C30 H30A 109.5
C29 C30 H30B 109.5
H30A C30 H30B 109.5
C29 C30 H30C 109.5
H30A C30 H30C 109.5
H30B C30 H30C 109.5
C29 C31 H31A 109.5
C29 C31 H31B 109.5
H31A C31 H31B 109.5
C29 C31 H31C 109.5
H31A C31 H31C 109.5
H31B C31 H31C 109.5
C29 C32 H32A 109.5
C29 C32 H32B 109.5
H32A C32 H32B 109.5
C29 C32 H32C 109.5
H32A C32 H32C 109.5
H32B C32 H32C 109.5
C26 C33 C36 111.79(16)
C26 C33 C34 108.39(15)
C36 C33 C34 108.5(2)
C26 C33 C35 108.72(17)
C36 C33 C35 109.35(19)
C34 C33 C35 110.07(18)
C33 C34 H34A 109.5
C33 C34 H34B 109.5
H34A C34 H34B 109.5
C33 C34 H34C 109.5
H34A C34 H34C 109.5
H34B C34 H34C 109.5
C33 C35 H35A 109.5
C33 C35 H35B 109.5
H35A C35 H35B 109.5
C33 C35 H35C 109.5
H35A C35 H35C 109.5
H35B C35 H35C 109.5
C33 C36 H36A 109.5
C33 C36 H36B 109.5
H36A C36 H36B 109.5
C33 C36 H36C 109.5
H36A C36 H36C 109.5
H36B C36 H36C 109.5
N5 C37 C38 179.1(2)
C37 C38 H38A 109.5
C37 C38 H38B 109.5
H38A C38 H38B 109.5
C37 C38 H38C 109.5
H38A C38 H38C 109.5
H38B C38 H38C 109.5
N6 C39 C40 176.49(18)
C39 C40 H40A 109.5
C39 C40 H40B 109.5
H40A C40 H40B 109.5
C39 C40 H40C 109.5
H40A C40 H40C 109.5
H40B C40 H40C 109.5
C55 C51 C52 108.85(12)
C55 C51 C61 126.02(12)
C52 C51 C61 124.67(12)
C55 C51 Ru1 69.87(8)
C52 C51 Ru1 71.58(8)
C61 C51 Ru1 130.64(10)
C53 C52 C51 106.36(12)
C53 C52 C64 127.13(12)
C51 C52 C64 124.59(12)
C53 C52 Ru1 68.75(8)
C51 C52 Ru1 70.07(8)
C64 C52 Ru1 138.11(10)
C54 C53 C52 109.32(13)
C54 C53 Ru1 70.29(9)
C52 C53 Ru1 72.76(8)
C54 C53 H53 125.3
C52 C53 H53 125.3
Ru1 C53 H53 123.2
C53 C54 C55 107.32(13)
C53 C54 Ru1 70.98(8)
C55 C54 Ru1 71.01(8)
C53 C54 H54 126.3
C55 C54 H54 126.3
Ru1 C54 H54 123.3
C51 C55 C54 108.14(13)
C51 C55 Ru1 71.97(8)
C54 C55 Ru1 69.90(9)
C51 C55 H55 125.9
C54 C55 H55 125.9
Ru1 C55 H55 123.8
C60 C56 C57 108.73(12)
C60 C56 C64 125.86(13)
C57 C56 C64 124.51(12)
C60 C56 Ru2 69.05(8)
C57 C56 Ru2 71.69(8)
C64 C56 Ru2 133.72(10)
C58 C57 C56 106.52(12)
C58 C57 C61 126.11(12)
C56 C57 C61 124.70(12)
C58 C57 Ru2 68.32(8)
C56 C57 Ru2 70.40(8)
C61 C57 Ru2 140.51(10)
C59 C58 C57 109.17(13)
C59 C58 Ru2 70.01(9)
C57 C58 Ru2 73.46(8)
C59 C58 H58 125.4
C57 C58 H58 125.4
Ru2 C58 H58 122.7
C58 C59 C60 107.38(13)
C58 C59 Ru2 71.37(9)
C60 C59 Ru2 71.04(9)
C58 C59 H59 126.3
C60 C59 H59 126.3
Ru2 C59 H59 123.0
C56 C60 C59 108.18(13)
C56 C60 Ru2 73.08(8)
C59 C60 Ru2 69.82(9)
C56 C60 H60 125.9
C59 C60 H60 125.9
Ru2 C60 H60 122.8
C57 C61 C51 109.12(11)
C57 C61 C62 113.59(12)
C51 C61 C62 112.84(12)
C57 C61 C63 106.55(12)
C51 C61 C63 106.58(12)
C62 C61 C63 107.72(12)
C61 C62 H62A 109.5
C61 C62 H62B 109.5
H62A C62 H62B 109.5
C61 C62 H62C 109.5
H62A C62 H62C 109.5
H62B C62 H62C 109.5
C61 C63 H63A 109.5
C61 C63 H63B 109.5
H63A C63 H63B 109.5
C61 C63 H63C 109.5
H63A C63 H63C 109.5
H63B C63 H63C 109.5
C52 C64 C56 109.11(11)
C52 C64 C65 113.18(12)
C56 C64 C65 112.52(12)
C52 C64 C66 106.88(12)
C56 C64 C66 106.53(12)
C65 C64 C66 108.25(13)
C64 C65 H65A 109.5
C64 C65 H65B 109.5
H65A C65 H65B 109.5
C64 C65 H65C 109.5
H65A C65 H65C 109.5
H65B C65 H65C 109.5
C64 C66 H66A 109.5
C64 C66 H66B 109.5
H66A C66 H66B 109.5
C64 C66 H66C 109.5
H66A C66 H66C 109.5
H66B C66 H66C 109.5
O3 S1 O2 114.28(14)
O3 S1 O1 116.32(12)
O2 S1 O1 114.82(11)
O3 S1 C67 101.79(12)
O2 S1 C67 102.67(13)
O1 S1 C67 104.33(11)
F3 C67 F2 106.2(2)
F3 C67 F1 107.9(2)
F2 C67 F1 105.9(2)
F3 C67 S1 113.61(19)
F2 C67 S1 112.06(17)
F1 C67 S1 110.78(18)
O5 S2 O6 110.9(6)
O5 S2 O4 117.4(6)
O6 S2 O4 113.8(2)
O5 S2 C68 106.1(3)
O6 S2 C68 103.40(19)
O4 S2 C68 103.7(4)
F5 C68 F6 106.0(5)
F5 C68 F4 106.2(5)
F6 C68 F4 106.9(3)
F5 C68 S2 113.6(4)
F6 C68 S2 111.9(3)
F4 C68 S2 111.8(2)
O5' S2' O4' 120.4(12)
O5' S2' O6' 105.8(14)
O4' S2' O6' 113.2(9)
O5' S2' C68' 107.8(14)
O4' S2' C68' 106.6(9)
O6' S2' C68' 101.4(4)
F4' C68' F5' 109.6(10)
F4' C68' F6' 105.0(7)
F5' C68' F6' 107.1(10)
F4' C68' S2' 113.3(6)
F5' C68' S2' 111.8(8)
F6' C68' S2' 109.5(6)
N7 C69 C70 179.0(4)
C69 C70 H70A 109.5
C69 C70 H70B 109.5
H70A C70 H70B 109.5
C69 C70 H70C 109.5
H70A C70 H70C 109.5
H70B C70 H70C 109.5

loop_
_geom_bond_atom_site_label_1
_geom_bond_atom_site_label_2
_geom_bond_distance
Ru1 N5 2.0604(13)
Ru1 N1 2.0962(12)
Ru1 N2 2.1119(13)
Ru1 C54 2.1442(15)
Ru1 C53 2.1532(15)
Ru1 C55 2.1591(15)
Ru1 C51 2.1865(14)
Ru1 C52 2.2065(14)
Ru2 N6 2.0796(14)
Ru2 N4 2.0938(12)
Ru2 N3 2.1195(12)
Ru2 C59 2.1437(16)
Ru2 C60 2.1600(15)
Ru2 C58 2.1616(15)
Ru2 C56 2.2127(14)
Ru2 C57 2.2299(13)
N1 C1 1.342(2)
N1 C5 1.3599(19)
N2 C10 1.3443(19)
N2 C6 1.3537(19)
N3 C19 1.3443(19)
N3 C23 1.3620(18)
N4 C28 1.3450(19)
N4 C24 1.3598(18)
N5 C37 1.134(2)
N6 C39 1.143(2)
C1 C2 1.385(2)
C1 H1 0.9500
C2 C3 1.387(2)
C2 H2 0.9500
C3 C4 1.401(2)
C3 C11 1.522(2)
C4 C5 1.385(2)
C4 H4 0.9500
C5 C6 1.4738(19)
C6 C7 1.390(2)
C7 C8 1.393(2)
C7 H7 0.9500
C8 C9 1.393(2)
C8 C15 1.529(2)
C9 C10 1.384(2)
C9 H9 0.9500
C10 H10 0.9500
C11 C14 1.524(3)
C11 C12 1.525(3)
C11 C13 1.531(3)
C12 H12A 0.9800
C12 H12B 0.9800
C12 H12C 0.9800
C13 H13A 0.9800
C13 H13B 0.9800
C13 H13C 0.9800
C14 H14A 0.9800
C14 H14B 0.9800
C14 H14C 0.9800
C15 C17 1.521(3)
C15 C16 1.534(3)
C15 C18 1.538(3)
C16 H16A 0.9800
C16 H16B 0.9800
C16 H16C 0.9800
C17 H17A 0.9800
C17 H17B 0.9800
C17 H17C 0.9800
C18 H18A 0.9800
C18 H18B 0.9800
C18 H18C 0.9800
C19 C20 1.385(2)
C19 H19 0.9500
C20 C21 1.395(2)
C20 H20 0.9500
C21 C22 1.398(2)
C21 C29 1.534(2)
C22 C23 1.392(2)
C22 H22 0.9500
C23 C24 1.472(2)
C24 C25 1.390(2)
C25 C26 1.399(2)
C25 H25 0.9500
C26 C27 1.388(2)
C26 C33 1.527(2)
C27 C28 1.383(2)
C27 H27 0.9500
C28 H28 0.9500
C29 C32 1.525(2)
C29 C31 1.537(2)
C29 C30 1.539(2)
C30 H30A 0.9800
C30 H30B 0.9800
C30 H30C 0.9800
C31 H31A 0.9800
C31 H31B 0.9800
C31 H31C 0.9800
C32 H32A 0.9800
C32 H32B 0.9800
C32 H32C 0.9800
C33 C36 1.535(3)
C33 C34 1.536(3)
C33 C35 1.538(3)
C34 H34A 0.9800
C34 H34B 0.9800
C34 H34C 0.9800
C35 H35A 0.9800
C35 H35B 0.9800
C35 H35C 0.9800
C36 H36A 0.9800
C36 H36B 0.9800
C36 H36C 0.9800
C37 C38 1.455(2)
C38 H38A 0.9800
C38 H38B 0.9800
C38 H38C 0.9800
C39 C40 1.459(2)
C40 H40A 0.9800
C40 H40B 0.9800
C40 H40C 0.9800
C51 C55 1.4208(19)
C51 C52 1.4430(19)
C51 C61 1.5165(19)
C52 C53 1.4380(19)
C52 C64 1.516(2)
C53 C54 1.425(2)
C53 H53 0.9500
C54 C55 1.440(2)
C54 H54 0.9500
C55 H55 0.9500
C56 C60 1.420(2)
C56 C57 1.4431(19)
C56 C64 1.5193(19)
C57 C58 1.4391(19)
C57 C61 1.5161(19)
C58 C59 1.424(2)
C58 H58 0.9500
C59 C60 1.441(2)
C59 H59 0.9500
C60 H60 0.9500
C61 C62 1.530(2)
C61 C63 1.551(2)
C62 H62A 0.9800
C62 H62B 0.9800
C62 H62C 0.9800
C63 H63A 0.9800
C63 H63B 0.9800
C63 H63C 0.9800
C64 C65 1.535(2)
C64 C66 1.551(2)
C65 H65A 0.9800
C65 H65B 0.9800
C65 H65C 0.9800
C66 H66A 0.9800
C66 H66B 0.9800
C66 H66C 0.9800
S1 O3 1.4142(17)
S1 O2 1.4326(18)
S1 O1 1.4339(15)
S1 C67 1.808(3)
C67 F3 1.300(3)
C67 F2 1.327(3)
C67 F1 1.332(3)
O4 S2 1.438(5)
S2 O5 1.397(7)
S2 O6 1.433(3)
S2 C68 1.810(3)
C68 F5 1.304(6)
C68 F6 1.325(5)
C68 F4 1.330(4)
O4' S2' 1.402(11)
S2' O5' 1.384(14)
S2' O6' 1.436(7)
S2' C68' 1.817(7)
C68' F4' 1.281(9)
C68' F5' 1.307(12)
C68' F6' 1.346(9)
N7 C69 1.124(3)
C69 C70 1.458(4)
C70 H70A 0.9800
C70 H70B 0.9800
C70 H70C 0.9800

loop_
_geom_torsion_atom_site_label_1
_geom_torsion_atom_site_label_2
_geom_torsion_atom_site_label_3
_geom_torsion_atom_site_label_4
_geom_torsion
C5 N1 C1 C2 -3.4(3)
Ru1 N1 C1 C2 172.74(14)
N1 C1 C2 C3 -2.0(3)
C1 C2 C3 C4 4.6(3)
C1 C2 C3 C11 -176.70(16)
C2 C3 C4 C5 -1.9(2)
C11 C3 C4 C5 179.30(14)
C1 N1 C5 C4 6.1(2)
Ru1 N1 C5 C4 -170.35(11)
C1 N1 C5 C6 -172.70(14)
Ru1 N1 C5 C6 10.82(16)
C3 C4 C5 N1 -3.5(2)
C3 C4 C5 C6 175.21(14)
C10 N2 C6 C7 3.6(2)
Ru1 N2 C6 C7 173.36(11)
C10 N2 C6 C5 -178.58(13)
Ru1 N2 C6 C5 -8.87(16)
N1 C5 C6 N2 -1.19(19)
C4 C5 C6 N2 -179.98(14)
N1 C5 C6 C7 176.54(14)
C4 C5 C6 C7 -2.3(2)
N2 C6 C7 C8 -0.4(2)
C5 C6 C7 C8 -177.97(14)
C6 C7 C8 C9 -2.7(2)
C6 C7 C8 C15 177.65(14)
C7 C8 C9 C10 2.6(2)
C15 C8 C9 C10 -177.75(15)
C6 N2 C10 C9 -3.8(2)
Ru1 N2 C10 C9 -172.58(12)
C8 C9 C10 N2 0.6(3)
C2 C3 C11 C14 -109.0(2)
C4 C3 C11 C14 69.7(2)
C2 C3 C11 C12 11.1(3)
C4 C3 C11 C12 -170.23(18)
C2 C3 C11 C13 131.9(2)
C4 C3 C11 C13 -49.4(3)
C9 C8 C15 C17 -77.2(2)
C7 C8 C15 C17 102.4(2)
C9 C8 C15 C16 161.42(16)
C7 C8 C15 C16 -19.0(2)
C9 C8 C15 C18 43.0(2)
C7 C8 C15 C18 -137.35(17)
C23 N3 C19 C20 0.1(2)
Ru2 N3 C19 C20 -174.45(12)
N3 C19 C20 C21 0.4(3)
C19 C20 C21 C22 -1.0(2)
C19 C20 C21 C29 177.73(15)
C20 C21 C22 C23 1.1(2)
C29 C21 C22 C23 -177.63(14)
C19 N3 C23 C22 0.0(2)
Ru2 N3 C23 C22 175.04(11)
C19 N3 C23 C24 179.82(13)
Ru2 N3 C23 C24 -5.13(16)
C21 C22 C23 N3 -0.7(2)
C21 C22 C23 C24 179.53(14)
C28 N4 C24 C25 2.3(2)
Ru2 N4 C24 C25 -177.89(11)
C28 N4 C24 C23 -176.33(13)
Ru2 N4 C24 C23 3.50(16)
N3 C23 C24 N4 1.10(18)
C22 C23 C24 N4 -179.07(13)
N3 C23 C24 C25 -177.46(14)
C22 C23 C24 C25 2.4(2)
N4 C24 C25 C26 -0.8(2)
C23 C24 C25 C26 177.62(15)
C24 C25 C26 C27 -0.8(2)
C24 C25 C26 C33 -179.11(16)
C25 C26 C27 C28 1.1(3)
C33 C26 C27 C28 179.27(18)
C24 N4 C28 C27 -2.1(2)
Ru2 N4 C28 C27 178.10(13)
C26 C27 C28 N4 0.4(3)
C20 C21 C29 C32 -122.01(18)
C22 C21 C29 C32 56.7(2)
C20 C21 C29 C31 118.94(17)
C22 C21 C29 C31 -62.4(2)
C20 C21 C29 C30 -0.5(2)
C22 C21 C29 C30 178.17(16)
C27 C26 C33 C36 -0.3(3)
C25 C26 C33 C36 177.9(2)
C27 C26 C33 C34 -119.8(2)
C25 C26 C33 C34 58.3(2)
C27 C26 C33 C35 120.5(2)
C25 C26 C33 C35 -61.3(2)
C55 C51 C52 C53 -0.74(16)
C61 C51 C52 C53 -173.38(13)
Ru1 C51 C52 C53 59.45(10)
C55 C51 C52 C64 164.41(13)
C61 C51 C52 C64 -8.2(2)
Ru1 C51 C52 C64 -135.39(13)
C55 C51 C52 Ru1 -60.20(10)
C61 C51 C52 Ru1 127.17(13)
C51 C52 C53 C54 0.81(17)
C64 C52 C53 C54 -163.85(14)
Ru1 C52 C53 C54 61.12(11)
C51 C52 C53 Ru1 -60.31(10)
C64 C52 C53 Ru1 135.03(14)
C52 C53 C54 C55 -0.57(17)
Ru1 C53 C54 C55 62.10(10)
C52 C53 C54 Ru1 -62.67(10)
C52 C51 C55 C54 0.41(16)
C61 C51 C55 C54 172.91(13)
Ru1 C51 C55 C54 -60.85(10)
C52 C51 C55 Ru1 61.26(10)
C61 C51 C55 Ru1 -126.23(14)
C53 C54 C55 C51 0.10(17)
Ru1 C54 C55 C51 62.17(10)
C53 C54 C55 Ru1 -62.07(11)
C60 C56 C57 C58 -0.32(16)
C64 C56 C57 C58 -169.98(13)
Ru2 C56 C57 C58 59.02(10)
C60 C56 C57 C61 162.07(13)
C64 C56 C57 C61 -7.6(2)
Ru2 C56 C57 C61 -138.58(13)
C60 C56 C57 Ru2 -59.35(10)
C64 C56 C57 Ru2 130.99(14)
C56 C57 C58 C59 0.90(16)
C61 C57 C58 C59 -161.17(14)
Ru2 C57 C58 C59 61.26(11)
C56 C57 C58 Ru2 -60.36(9)
C61 C57 C58 Ru2 137.56(14)
C57 C58 C59 C60 -1.13(17)
Ru2 C58 C59 C60 62.31(11)
C57 C58 C59 Ru2 -63.44(10)
C57 C56 C60 C59 -0.37(17)
C64 C56 C60 C59 169.12(13)
Ru2 C56 C60 C59 -61.35(11)
C57 C56 C60 Ru2 60.99(10)
C64 C56 C60 Ru2 -129.53(14)
C58 C59 C60 C56 0.92(17)
Ru2 C59 C60 C56 63.44(10)
C58 C59 C60 Ru2 -62.53(11)
C58 C57 C61 C51 175.18(13)
C56 C57 C61 C51 16.22(19)
Ru2 C57 C61 C51 -85.24(17)
C58 C57 C61 C62 -57.97(19)
C56 C57 C61 C62 143.07(14)
Ru2 C57 C61 C62 41.6(2)
C58 C57 C61 C63 60.47(18)
C56 C57 C61 C63 -98.49(16)
Ru2 C57 C61 C63 160.05(12)
C55 C51 C61 C57 179.97(13)
C52 C51 C61 C57 -8.66(19)
Ru1 C51 C61 C57 86.33(14)
C55 C51 C61 C62 52.69(19)
C52 C51 C61 C62 -135.94(14)
Ru1 C51 C61 C62 -40.94(17)
C55 C51 C61 C63 -65.35(18)
C52 C51 C61 C63 106.02(15)
Ru1 C51 C61 C63 -158.98(11)
C53 C52 C64 C56 178.81(14)
C51 C52 C64 C56 16.77(19)
Ru1 C52 C64 C56 -81.80(16)
C53 C52 C64 C65 -55.08(19)
C51 C52 C64 C65 142.88(14)
Ru1 C52 C64 C65 44.31(19)
C53 C52 C64 C66 63.99(18)
C51 C52 C64 C66 -98.05(16)
Ru1 C52 C64 C66 163.38(12)
C60 C56 C64 C52 -177.11(14)
C57 C56 C64 C52 -9.22(19)
Ru2 C56 C64 C52 88.25(15)
C60 C56 C64 C65 56.40(19)
C57 C56 C64 C65 -135.71(14)
Ru2 C56 C64 C65 -38.24(19)
C60 C56 C64 C66 -62.07(18)
C57 C56 C64 C66 105.83(15)
Ru2 C56 C64 C66 -156.70(11)
O3 S1 C67 F3 177.5(2)
O2 S1 C67 F3 59.0(2)
O1 S1 C67 F3 -61.1(2)
O3 S1 C67 F2 -62.2(2)
O2 S1 C67 F2 179.32(18)
O1 S1 C67 F2 59.2(2)
O3 S1 C67 F1 55.9(2)
O2 S1 C67 F1 -62.7(2)
O1 S1 C67 F1 177.24(18)
O5 S2 C68 F5 -178.7(8)
O6 S2 C68 F5 64.5(5)
O4 S2 C68 F5 -54.4(6)
O5 S2 C68 F6 -58.7(7)
O6 S2 C68 F6 -175.5(3)
O4 S2 C68 F6 65.5(4)
O5 S2 C68 F4 61.1(7)
O6 S2 C68 F4 -55.6(3)
O4 S2 C68 F4 -174.6(4)
O5' S2' C68' F4' -50.7(13)
O4' S2' C68' F4' 178.8(12)
O6' S2' C68' F4' 60.1(8)
O5' S2' C68' F5' -175.2(14)
O4' S2' C68' F5' 54.3(14)
O6' S2' C68' F5' -64.3(10)
O5' S2' C68' F6' 66.2(13)
O4' S2' C68' F6' -64.3(11)
O6' S2' C68' F6' 177.0(6)
